data_4510528
loop_
_publ_author_name
'Schwarzer, Anke'
'Weber, Edwin'

_publ_section_title
;
 Penta- and Decafluorinated Dibenzalacetones: Synthesis, Crystal
 Structure, and Cocrystallization Experiments
;
_journal_issue 5
_journal_name_full 'Crystal Growth &amp; Design'
_journal_page_first 2335
_journal_paper_doi 10.1021/cg5000342
_journal_volume 14
_journal_year 2014
_chemical_formula_moiety 'C17 H9 F5 O'
_chemical_formula_sum 'C17 H9 F5 O'
_chemical_formula_weight 324.24
_chemical_melting_point 427.6(5)
_chemical_name_common
;
1-Pentafluorophenyl-5-phenyl-penta-1,4-dien-3-one
;
_chemical_name_systematic
;
1-Pentafluorophenyl-5-phenyl-penta-1,4-dien-3-one
;
_space_group_IT_number 14
_symmetry_cell_setting monoclinic
_symmetry_Int_Tables_number 14
_symmetry_space_group_name_Hall '-P 2ybc'
_symmetry_space_group_name_H-M 'P 1 21/c 1'
_atom_sites_solution_hydrogens geom
_atom_sites_solution_primary direct
_atom_sites_solution_secondary difmap
_audit_creation_method SHELXL-97
_cell_angle_alpha 90.00
_cell_angle_beta 91.079(2)
_cell_angle_gamma 90.00
_cell_formula_units_Z 4
_cell_length_a 7.6428(4)
_cell_length_b 6.1654(3)
_cell_length_c 29.1997(16)
_cell_measurement_reflns_used 5097
_cell_measurement_temperature 173(2)
_cell_measurement_theta_max 22.76
_cell_measurement_theta_min 2.79
_cell_volume 1375.67(12)
_computing_cell_refinement 'Bruker SMART Version 5.628'
_computing_data_collection 'Bruker SMART Version 5.628'
_computing_data_reduction 'Bruker SAINT Version 6.45a'
_computing_molecular_graphics 'Bruker SHELXTL'
_computing_publication_material 'Bruker SHELXTL'
_computing_structure_refinement 'Bruker SHELXTL'
_computing_structure_solution 'Bruker SHELXTL'
_diffrn_ambient_temperature 173(2)
_diffrn_measured_fraction_theta_full 0.996
_diffrn_measured_fraction_theta_max 0.996
_diffrn_measurement_device_type 'CCD area detector'
_diffrn_measurement_method 'phi and omega scans'
_diffrn_radiation_monochromator graphite
_diffrn_radiation_source 'fine-focus sealed tube'
_diffrn_radiation_type MoK\a
_diffrn_radiation_wavelength 0.71073
_diffrn_reflns_av_R_equivalents 0.0316
_diffrn_reflns_av_sigmaI/netI 0.0219
_diffrn_reflns_limit_h_max 8
_diffrn_reflns_limit_h_min -6
_diffrn_reflns_limit_k_max 6
_diffrn_reflns_limit_k_min -6
_diffrn_reflns_limit_l_max 32
_diffrn_reflns_limit_l_min -32
_diffrn_reflns_number 12809
_diffrn_reflns_theta_full 23.05
_diffrn_reflns_theta_max 23.05
_diffrn_reflns_theta_min 2.67
_exptl_absorpt_coefficient_mu 0.143
_exptl_absorpt_correction_type none
_exptl_crystal_colour yellow
_exptl_crystal_density_diffrn 1.566
_exptl_crystal_density_method 'not measured'
_exptl_crystal_description needle
_exptl_crystal_F_000 656
_exptl_crystal_size_max 0.49
_exptl_crystal_size_mid 0.05
_exptl_crystal_size_min 0.04
_refine_diff_density_max 0.346
_refine_diff_density_min -0.176
_refine_diff_density_rms 0.043
_refine_ls_extinction_method none
_refine_ls_goodness_of_fit_ref 1.058
_refine_ls_hydrogen_treatment constr
_refine_ls_matrix_type full
_refine_ls_number_parameters 208
_refine_ls_number_reflns 1917
_refine_ls_number_restraints 0
_refine_ls_restrained_S_all 1.058
_refine_ls_R_factor_all 0.0550
_refine_ls_R_factor_gt 0.0428
_refine_ls_shift/su_max 0.000
_refine_ls_shift/su_mean 0.000
_refine_ls_structure_factor_coef Fsqd
_refine_ls_weighting_details 'calc w=1/[\s^2^(Fo^2^)+(0.0514P)^2^+1.1895P] where P=(Fo^2^+2Fc^2^)/3'
_refine_ls_weighting_scheme calc
_refine_ls_wR_factor_gt 0.1086
_refine_ls_wR_factor_ref 0.1175
_reflns_number_gt 1580
_reflns_number_total 1917
_reflns_threshold_expression >2sigma(I)
_cod_data_source_file cg5000342_si_001.cif
_cod_data_source_block 2
_cod_depositor_comments
;
The following automatic conversions were performed:

'_chemical_melting_point' value '427.15-428.15' was changed to
'427.6(5)' - the average value was taken and precision was estimated.

Automatic conversion script
Id: cif_fix_values 2281 2013-09-26 08:29:07Z andrius 

 Adding full bibliography for 4510528--4510530.cif.
;
_cod_original_sg_symbol_H-M 'P 21/c'
_cod_database_code 4510528

loop_
_symmetry_equiv_pos_as_xyz
'x, y, z'
'-x, y+1/2, -z+1/2'
'-x, -y, -z'
'x, -y-1/2, z-1/2'

loop_
_atom_site_label
_atom_site_type_symbol
_atom_site_fract_x
_atom_site_fract_y
_atom_site_fract_z
_atom_site_U_iso_or_equiv
_atom_site_adp_type
_atom_site_occupancy
_atom_site_symmetry_multiplicity
_atom_site_calc_flag
_atom_site_refinement_flags
O1 O 0.3998(3) -0.2505(3) 0.02773(6) 0.0593(6) Uani 1 1 d .
F1 F 0.2765(2) 0.0509(3) 0.16608(5) 0.0516(5) Uani 1 1 d .
F2 F 0.1726(2) 0.3514(3) 0.22537(5) 0.0618(5) Uani 1 1 d .
F3 F 0.0165(2) 0.7213(3) 0.19473(6) 0.0628(5) Uani 1 1 d .
F4 F -0.0413(2) 0.7795(3) 0.10384(6) 0.0589(5) Uani 1 1 d .
F5 F 0.0615(2) 0.4820(3) 0.04349(5) 0.0507(5) Uani 1 1 d .
C1 C 0.1986(3) 0.2321(4) 0.14934(8) 0.0356(6) Uani 1 1 d .
C2 C 0.1463(4) 0.3838(5) 0.18014(8) 0.0418(7) Uani 1 1 d .
C3 C 0.0678(4) 0.5685(5) 0.16507(9) 0.0430(7) Uani 1 1 d .
C4 C 0.0390(3) 0.5985(4) 0.11895(9) 0.0403(7) Uani 1 1 d .
C5 C 0.0928(3) 0.4444(4) 0.08810(8) 0.0370(6) Uani 1 1 d .
C6 C 0.1757(3) 0.2544(4) 0.10202(8) 0.0329(6) Uani 1 1 d .
C7 C 0.2419(3) 0.0864(4) 0.07197(8) 0.0386(7) Uani 1 1 d .
H7 H 0.3046 -0.0264 0.0872 0.046 Uiso 1 1 calc R
C8 C 0.2289(3) 0.0648(4) 0.02651(9) 0.0400(7) Uani 1 1 d .
H8 H 0.1659 0.1677 0.0084 0.048 Uiso 1 1 calc R
C9 C 0.3150(3) -0.1232(4) 0.00501(9) 0.0400(7) Uani 1 1 d .
C10 C 0.2966(3) -0.1465(5) -0.04542(9) 0.0417(7) Uani 1 1 d .
H10 H 0.2341 -0.0394 -0.0625 0.050 Uiso 1 1 calc R
C11 C 0.3654(3) -0.3134(5) -0.06712(9) 0.0412(7) Uani 1 1 d .
H11 H 0.4231 -0.4187 -0.0485 0.049 Uiso 1 1 calc R
C12 C 0.3629(3) -0.3545(4) -0.11640(8) 0.0358(6) Uani 1 1 d .
C13 C 0.3018(4) -0.2027(5) -0.14830(9) 0.0425(7) Uani 1 1 d .
H13 H 0.2595 -0.0663 -0.1382 0.051 Uiso 1 1 calc R
C14 C 0.3028(4) -0.2506(5) -0.19454(10) 0.0525(8) Uani 1 1 d .
H14 H 0.2612 -0.1466 -0.2162 0.063 Uiso 1 1 calc R
C15 C 0.3639(4) -0.4494(5) -0.20954(10) 0.0542(8) Uani 1 1 d .
H15 H 0.3638 -0.4814 -0.2414 0.065 Uiso 1 1 calc R
C16 C 0.4245(4) -0.5998(5) -0.17861(10) 0.0512(8) Uani 1 1 d .
H16 H 0.4666 -0.7360 -0.1889 0.061 Uiso 1 1 calc R
C17 C 0.4242(3) -0.5529(5) -0.13242(9) 0.0429(7) Uani 1 1 d .
H17 H 0.4667 -0.6578 -0.1111 0.052 Uiso 1 1 calc R

loop_
_atom_site_aniso_label
_atom_site_aniso_U_11
_atom_site_aniso_U_22
_atom_site_aniso_U_33
_atom_site_aniso_U_23
_atom_site_aniso_U_13
_atom_site_aniso_U_12
O1 0.0836(15) 0.0565(14) 0.0374(11) -0.0060(10) -0.0078(10) 0.0277(12)
F1 0.0660(11) 0.0545(10) 0.0342(8) 0.0072(7) -0.0025(7) 0.0090(9)
F2 0.0889(13) 0.0711(12) 0.0256(8) -0.0057(8) 0.0048(8) -0.0065(10)
F3 0.0834(13) 0.0511(11) 0.0549(10) -0.0204(8) 0.0246(9) -0.0054(9)
F4 0.0708(11) 0.0405(10) 0.0658(11) 0.0069(8) 0.0136(9) 0.0132(9)
F5 0.0680(11) 0.0525(10) 0.0316(9) 0.0065(7) -0.0029(7) 0.0085(8)
C1 0.0392(15) 0.0360(15) 0.0315(14) 0.0027(12) 0.0003(11) -0.0009(12)
C2 0.0512(17) 0.0472(18) 0.0270(14) -0.0028(13) 0.0046(12) -0.0097(14)
C3 0.0519(17) 0.0405(17) 0.0370(15) -0.0112(14) 0.0149(13) -0.0104(14)
C4 0.0426(16) 0.0288(15) 0.0498(17) 0.0019(13) 0.0082(13) 0.0019(13)
C5 0.0403(15) 0.0417(16) 0.0289(14) 0.0038(12) 0.0014(11) -0.0038(13)
C6 0.0354(14) 0.0365(15) 0.0267(13) -0.0017(11) 0.0009(11) -0.0026(12)
C7 0.0438(15) 0.0371(16) 0.0350(15) 0.0009(12) 0.0010(12) 0.0024(13)
C8 0.0431(15) 0.0429(16) 0.0341(14) -0.0034(12) -0.0004(12) 0.0039(13)
C9 0.0402(15) 0.0430(16) 0.0367(15) -0.0052(13) 0.0010(12) 0.0015(14)
C10 0.0466(16) 0.0420(17) 0.0363(15) -0.0022(13) -0.0037(12) 0.0054(13)
C11 0.0452(16) 0.0416(16) 0.0365(15) -0.0030(13) -0.0018(12) 0.0019(13)
C12 0.0345(14) 0.0405(16) 0.0324(14) -0.0032(12) 0.0013(11) -0.0029(12)
C13 0.0503(17) 0.0394(16) 0.0379(16) -0.0001(13) 0.0019(12) -0.0005(14)
C14 0.071(2) 0.0487(19) 0.0377(16) 0.0070(14) -0.0015(14) -0.0061(16)
C15 0.072(2) 0.056(2) 0.0348(15) -0.0086(15) 0.0069(14) -0.0165(17)
C16 0.066(2) 0.0438(17) 0.0443(17) -0.0104(14) 0.0069(14) -0.0050(15)
C17 0.0476(16) 0.0394(16) 0.0419(16) -0.0014(13) 0.0015(13) -0.0004(13)

loop_
_atom_type_symbol
_atom_type_description
_atom_type_scat_dispersion_real
_atom_type_scat_dispersion_imag
_atom_type_scat_source
C C 0.0033 0.0016 'International Tables Vol C Tables 4.2.6.8 and 6.1.1.4'
H H 0.0000 0.0000 'International Tables Vol C Tables 4.2.6.8 and 6.1.1.4'
O O 0.0106 0.0060 'International Tables Vol C Tables 4.2.6.8 and 6.1.1.4'
F F 0.0171 0.0103 'International Tables Vol C Tables 4.2.6.8 and 6.1.1.4'

loop_
_geom_angle_atom_site_label_1
_geom_angle_atom_site_label_2
_geom_angle_atom_site_label_3
_geom_angle
F1 C1 C2 117.4(2)
F1 C1 C6 119.0(2)
C2 C1 C6 123.6(2)
F2 C2 C3 120.0(2)
F2 C2 C1 120.3(3)
C3 C2 C1 119.7(2)
F3 C3 C2 120.8(2)
F3 C3 C4 119.6(3)
C2 C3 C4 119.6(2)
F4 C4 C3 119.9(2)
F4 C4 C5 119.9(2)
C3 C4 C5 120.3(2)
F5 C5 C4 117.8(2)
F5 C5 C6 120.1(2)
C4 C5 C6 122.0(2)
C5 C6 C1 114.9(2)
C5 C6 C7 125.9(2)
C1 C6 C7 119.2(2)
C8 C7 C6 130.6(2)
C8 C7 H7 114.7
C6 C7 H7 114.7
C7 C8 C9 118.4(2)
C7 C8 H8 120.8
C9 C8 H8 120.8
O1 C9 C8 121.0(2)
O1 C9 C10 121.5(2)
C8 C9 C10 117.6(2)
C11 C10 C9 121.3(3)
C11 C10 H10 119.4
C9 C10 H10 119.4
C10 C11 C12 127.5(3)
C10 C11 H11 116.2
C12 C11 H11 116.2
C17 C12 C13 118.4(2)
C17 C12 C11 119.0(2)
C13 C12 C11 122.6(2)
C14 C13 C12 120.1(3)
C14 C13 H13 120.0
C12 C13 H13 120.0
C13 C14 C15 120.4(3)
C13 C14 H14 119.8
C15 C14 H14 119.8
C16 C15 C14 120.2(3)
C16 C15 H15 119.9
C14 C15 H15 119.9
C15 C16 C17 119.7(3)
C15 C16 H16 120.1
C17 C16 H16 120.1
C16 C17 C12 121.3(3)
C16 C17 H17 119.4
C12 C17 H17 119.4

loop_
_geom_bond_atom_site_label_1
_geom_bond_atom_site_label_2
_geom_bond_distance
O1 C9 1.208(3)
F1 C1 1.353(3)
F2 C2 1.347(3)
F3 C3 1.343(3)
F4 C4 1.344(3)
F5 C5 1.340(3)
C1 C2 1.363(4)
C1 C6 1.396(3)
C2 C3 1.356(4)
C3 C4 1.373(4)
C4 C5 1.378(4)
C5 C6 1.389(4)
C6 C7 1.454(4)
C7 C8 1.336(4)
C7 H7 0.9500
C8 C9 1.479(4)
C8 H8 0.9500
C9 C10 1.484(4)
C10 C11 1.323(4)
C10 H10 0.9500
C11 C12 1.461(4)
C11 H11 0.9500
C12 C17 1.394(4)
C12 C13 1.394(4)
C13 C14 1.382(4)
C13 H13 0.9500
C14 C15 1.386(4)
C14 H14 0.9500
C15 C16 1.369(4)
C15 H15 0.9500
C16 C17 1.379(4)
C16 H16 0.9500
C17 H17 0.9500

loop_
_geom_hbond_atom_site_label_D
_geom_hbond_atom_site_label_H
_geom_hbond_atom_site_label_A
_geom_hbond_distance_DH
_geom_hbond_distance_HA
_geom_hbond_distance_DA
_geom_hbond_angle_DHA
_geom_hbond_site_symmetry_A
C11 H11 O1 0.95 2.52 3.420(3) 159.1 3_645
C17 H17 O1 0.95 2.68 3.531(3) 149.0 3_645
C14 H14 F2 0.95 2.58 3.526(3) 175.6 4_565
C10 H10 F4 0.95 2.48 3.422(3) 173.6 3_565
C13 H13 F4 0.95 2.64 3.544(3) 158.6 3_565

loop_
_geom_torsion_atom_site_label_1
_geom_torsion_atom_site_label_2
_geom_torsion_atom_site_label_3
_geom_torsion_atom_site_label_4
_geom_torsion
F1 C1 C2 F2 0.1(4)
C6 C1 C2 F2 180.0(2)
F1 C1 C2 C3 179.9(2)
C6 C1 C2 C3 -0.2(4)
F2 C2 C3 F3 0.4(4)
C1 C2 C3 F3 -179.4(2)
F2 C2 C3 C4 -178.9(2)
C1 C2 C3 C4 1.3(4)
F3 C3 C4 F4 -0.4(4)
C2 C3 C4 F4 178.9(2)
F3 C3 C4 C5 179.2(2)
C2 C3 C4 C5 -1.4(4)
F4 C4 C5 F5 -0.3(4)
C3 C4 C5 F5 -179.9(2)
F4 C4 C5 C6 -179.8(2)
C3 C4 C5 C6 0.6(4)
F5 C5 C6 C1 -179.1(2)
C4 C5 C6 C1 0.4(4)
F5 C5 C6 C7 2.7(4)
C4 C5 C6 C7 -177.9(2)
F1 C1 C6 C5 179.3(2)
C2 C1 C6 C5 -0.6(4)
F1 C1 C6 C7 -2.3(3)
C2 C1 C6 C7 177.8(2)
C5 C6 C7 C8 -5.6(5)
C1 C6 C7 C8 176.2(3)
C6 C7 C8 C9 178.4(2)
C7 C8 C9 O1 -2.3(4)
C7 C8 C9 C10 179.0(2)
O1 C9 C10 C11 3.2(4)
C8 C9 C10 C11 -178.0(2)
C9 C10 C11 C12 -177.9(2)
C10 C11 C12 C17 -172.3(3)
C10 C11 C12 C13 7.8(4)
C17 C12 C13 C14 0.1(4)
C11 C12 C13 C14 179.9(3)
C12 C13 C14 C15 0.1(4)
C13 C14 C15 C16 -0.2(5)
C14 C15 C16 C17 0.1(4)
C15 C16 C17 C12 0.1(4)
C13 C12 C17 C16 -0.2(4)
C11 C12 C17 C16 179.9(3)
